data_4029059
loop_
_publ_author_name
'Suraru, Sabin-Lucian'
'Burschka, Christian'
'W\"urthner, Frank'

_publ_section_title
;
 Diindole-annulated naphthalene diimides: synthesis and optical and
 electronic properties of syn- and anti-isomers.
;
_journal_issue 1
_journal_name_full 'The Journal of organic chemistry'
_journal_page_first 128
_journal_page_last 139
_journal_paper_doi 10.1021/jo402365s
_journal_volume 79
_journal_year 2014
_chemical_formula_moiety 'C50 H44 N4 O4,  0.22(C2 H4 Cl4)'
_chemical_formula_sum 'C50.45 H44.9 Cl0.9 N4 O4'
_chemical_formula_weight 803.11
_chemical_name_systematic
;
 ?
;
_space_group_crystal_system triclinic
_space_group_IT_number 2
_space_group_name_Hall '-P 1'
_space_group_name_H-M_alt 'P -1'
_symmetry_space_group_name_Hall '-P 1'
_symmetry_space_group_name_H-M 'P -1'
_atom_sites_solution_hydrogens geom
_atom_sites_solution_primary direct
_atom_sites_solution_secondary difmap
_audit_creation_method SHELXL-2013
_cell_angle_alpha 81.721(2)
_cell_angle_beta 74.868(2)
_cell_angle_gamma 72.391(2)
_cell_formula_units_Z 2
_cell_length_a 10.8868(4)
_cell_length_b 11.9949(5)
_cell_length_c 16.3976(6)
_cell_measurement_reflns_used 4915
_cell_measurement_temperature 100(2)
_cell_measurement_theta_max 66.41
_cell_measurement_theta_min 4.38
_cell_volume 1965.27(13)
_computing_cell_refinement Bruker-Saint
_computing_data_collection Bruker-SAint
_computing_data_reduction Bruker-Saint
_computing_molecular_graphics Ortep/Povray
_computing_publication_material Bruker-Shelxtl
_computing_structure_refinement 'SHELXL-2013 (Sheldrick, 2013)'
_computing_structure_solution Bruker-Saint
_diffrn_ambient_temperature 100(2)
_diffrn_measured_fraction_theta_full 0.962
_diffrn_measured_fraction_theta_max 0.985
_diffrn_measurement_device_type 'Bruker D8 VENTURE'
_diffrn_measurement_method omega_and_phi_scans
_diffrn_radiation_monochromator multi_layer
_diffrn_radiation_source 'high brilliance microfocus sealed tube , Cu'
_diffrn_radiation_type CuK\a
_diffrn_radiation_wavelength 1.54178
_diffrn_reflns_av_unetI/netI 0.0257
_diffrn_reflns_Laue_measured_fraction_full 0.962
_diffrn_reflns_Laue_measured_fraction_max 0.985
_diffrn_reflns_limit_h_max 12
_diffrn_reflns_limit_h_min -12
_diffrn_reflns_limit_k_max 13
_diffrn_reflns_limit_k_min -13
_diffrn_reflns_limit_l_max 19
_diffrn_reflns_limit_l_min 0
_diffrn_reflns_number 6768
_diffrn_reflns_point_group_measured_fraction_full 0.962
_diffrn_reflns_point_group_measured_fraction_max 0.985
_diffrn_reflns_theta_full 67.679
_diffrn_reflns_theta_max 66.560
_diffrn_reflns_theta_min 3.876
_exptl_absorpt_coefficient_mu 1.230
_exptl_absorpt_correction_T_max 0.9026
_exptl_absorpt_correction_T_min 0.8035
_exptl_absorpt_correction_type multi-scan
_exptl_absorpt_process_details Bruker-SADABS
_exptl_crystal_colour red
_exptl_crystal_density_diffrn 1.357
_exptl_crystal_description plate
_exptl_crystal_F_000 846
_exptl_crystal_size_max 0.186
_exptl_crystal_size_mid 0.184
_exptl_crystal_size_min 0.085
_refine_diff_density_max 0.422
_refine_diff_density_min -0.212
_refine_diff_density_rms 0.047
_refine_ls_extinction_method none
_refine_ls_goodness_of_fit_ref 1.086
_refine_ls_hydrogen_treatment constr
_refine_ls_matrix_type full
_refine_ls_number_parameters 560
_refine_ls_number_reflns 6768
_refine_ls_number_restraints 0
_refine_ls_restrained_S_all 1.086
_refine_ls_R_factor_all 0.0407
_refine_ls_R_factor_gt 0.0351
_refine_ls_shift/su_max 0.001
_refine_ls_shift/su_mean 0.000
_refine_ls_structure_factor_coef Fsqd
_refine_ls_weighting_details 'w=1/[\s^2^(Fo^2^)+(0.0440P)^2^+0.6434P] where P=(Fo^2^+2Fc^2^)/3'
_refine_ls_weighting_scheme calc
_refine_ls_wR_factor_gt 0.0873
_refine_ls_wR_factor_ref 0.0914
_reflns_Friedel_coverage 0.000
_reflns_number_gt 6195
_reflns_number_total 6768
_reflns_threshold_expression 'I > 2\s(I)'
_cod_data_source_file jo402365s_si_002.cif
_cod_data_source_block sas429h
_cod_original_formula_sum 'C50.45 H44.90 Cl0.90 N4 O4'
_cod_database_code 4029059
_shelx_space_group_comment
;
The symmetry employed for this shelxl refinement is uniquely defined
by the following loop, which should always be used as a source of
symmetry information in preference to the above space-group names.
They are only intended as comments.
;
_shelxl_version_number 2013-4

loop_
_space_group_symop_operation_xyz
'x, y, z'
'-x, -y, -z'

loop_
_atom_site_label
_atom_site_type_symbol
_atom_site_fract_x
_atom_site_fract_y
_atom_site_fract_z
_atom_site_U_iso_or_equiv
_atom_site_adp_type
_atom_site_occupancy
_atom_site_site_symmetry_order
_atom_site_calc_flag
_atom_site_refinement_flags_posn
_atom_site_refinement_flags_adp
_atom_site_refinement_flags_occupancy
_atom_site_disorder_assembly
_atom_site_disorder_group
C1 C 0.90164(18) 0.36740(17) 0.92546(12) 0.0194(4) Uani 1 1 d . . . . .
C2 C 0.93961(19) 0.24855(18) 0.91265(13) 0.0236(4) Uani 1 1 d . . . . .
H2 H 0.9674 0.2219 0.8572 0.028 Uiso 1 1 calc R U . . .
C3 C 0.9356(2) 0.17060(18) 0.98313(14) 0.0284(5) Uani 1 1 d . . . . .
H3 H 0.9624 0.0888 0.9762 0.034 Uiso 1 1 calc R U . . .
C4 C 0.8927(2) 0.21021(19) 1.06485(14) 0.0281(5) Uani 1 1 d . . . . .
H4 H 0.8901 0.1548 1.1125 0.034 Uiso 1 1 calc R U . . .
C5 C 0.8539(2) 0.32873(18) 1.07738(13) 0.0240(4) Uani 1 1 d . . . . .
H5 H 0.8246 0.3545 1.1331 0.029 Uiso 1 1 calc R U . . .
C6 C 0.85825(17) 0.41042(17) 1.00702(12) 0.0184(4) Uani 1 1 d . . . . .
C7 C 0.82416(17) 0.53851(17) 0.99322(12) 0.0178(4) Uani 1 1 d . . . . .
C8 C 0.76931(17) 0.63409(17) 1.04359(11) 0.0170(4) Uani 1 1 d . . . . .
C9 C 0.74210(18) 0.61714(17) 1.13679(12) 0.0186(4) Uani 1 1 d . . . . .
C10 C 0.61018(18) 0.82520(17) 1.14544(11) 0.0175(4) Uani 1 1 d . . . . .
C11 C 0.67526(17) 0.84918(17) 1.05553(11) 0.0159(4) Uani 1 1 d . . . . .
C12 C 0.74405(17) 0.75093(16) 1.00583(11) 0.0154(4) Uani 1 1 d . . . . .
C13 C 0.66329(17) 0.96280(17) 1.01907(11) 0.0167(4) Uani 1 1 d . . . . .
C14 C 0.60725(18) 1.08194(17) 1.04797(11) 0.0176(4) Uani 1 1 d . . . . .
C15 C 0.54052(19) 1.13143(18) 1.12540(12) 0.0213(4) Uani 1 1 d . . . . .
H15 H 0.5205 1.0825 1.1751 0.026 Uiso 1 1 calc R U . . .
C16 C 0.5044(2) 1.25073(19) 1.12897(13) 0.0252(4) Uani 1 1 d . . . . .
H16 H 0.4594 1.2837 1.1816 0.030 Uiso 1 1 calc R U . . .
C17 C 0.5322(2) 1.32526(18) 1.05678(13) 0.0252(4) Uani 1 1 d . . . . .
H17 H 0.5051 1.4077 1.0610 0.030 Uiso 1 1 calc R U . . .
C18 C 0.59860(19) 1.27989(17) 0.97949(12) 0.0214(4) Uani 1 1 d . . . . .
H18 H 0.6185 1.3296 0.9303 0.026 Uiso 1 1 calc R U . . .
C19 C 0.63527(18) 1.15878(17) 0.97638(12) 0.0186(4) Uani 1 1 d . . . . .
C20 C 0.72221(18) 0.97764(16) 0.93026(11) 0.0160(4) Uani 1 1 d . . . . .
C21 C 0.78068(17) 0.88483(17) 0.87847(11) 0.0160(4) Uani 1 1 d . . . . .
C22 C 0.83403(18) 0.90544(17) 0.78795(11) 0.0182(4) Uani 1 1 d . . . . .
C23 C 0.87694(18) 0.69346(17) 0.77236(12) 0.0181(4) Uani 1 1 d . . . . .
C24 C 0.84057(18) 0.67522(17) 0.86460(11) 0.0164(4) Uani 1 1 d . . . . .
C25 C 0.78865(17) 0.77055(16) 0.91607(11) 0.0158(4) Uani 1 1 d . . . . .
C26 C 0.85319(18) 0.56286(17) 0.90284(12) 0.0173(4) Uani 1 1 d . . . . .
C27 C 0.61400(19) 0.69290(17) 1.27314(11) 0.0182(4) Uani 1 1 d . . . . .
C28 C 0.50070(19) 0.65510(16) 1.30648(12) 0.0198(4) Uani 1 1 d . . . . .
C29 C 0.46428(19) 0.63539(18) 1.39433(12) 0.0227(4) Uani 1 1 d . . . . .
H29 H 0.3876 0.6094 1.4192 0.027 Uiso 1 1 calc R U . . .
C30 C 0.5381(2) 0.65310(19) 1.44573(12) 0.0256(4) Uani 1 1 d . . . . .
H30 H 0.5121 0.6392 1.5054 0.031 Uiso 1 1 calc R U . . .
C31 C 0.6498(2) 0.69098(19) 1.41047(12) 0.0251(4) Uani 1 1 d . . . . .
H31 H 0.6995 0.7034 1.4464 0.030 Uiso 1 1 calc R U . . .
C32 C 0.69081(19) 0.71124(17) 1.32298(12) 0.0214(4) Uani 1 1 d . . . . .
C33 C 0.92020(19) 0.82747(17) 0.64770(11) 0.0177(4) Uani 1 1 d . . . . .
C34 C 1.05673(19) 0.79373(16) 0.61262(12) 0.0193(4) Uani 1 1 d . . . . .
C35 C 1.0987(2) 0.81338(17) 0.52512(12) 0.0228(4) Uani 1 1 d . . . . .
H35 H 1.1907 0.7912 0.4994 0.027 Uiso 1 1 calc R U . . .
C36 C 1.0090(2) 0.86458(17) 0.47513(12) 0.0233(4) Uani 1 1 d . . . . .
H36 H 1.0396 0.8778 0.4157 0.028 Uiso 1 1 calc R U . . .
C37 C 0.8746(2) 0.89650(17) 0.51164(12) 0.0233(4) Uani 1 1 d . . . . .
H37 H 0.8136 0.9310 0.4768 0.028 Uiso 1 1 calc R U . . .
C38 C 0.82711(19) 0.87885(17) 0.59904(12) 0.0207(4) Uani 1 1 d . . . . .
C39 C 0.7843(2) 0.8846(2) 1.28611(16) 0.0363(5) Uani 1 1 d . . . . .
H39A H 0.7199 0.9242 1.2519 0.054 Uiso 1 1 calc R U . . .
H39B H 0.8662 0.9078 1.2629 0.054 Uiso 1 1 calc R U . . .
H39C H 0.7478 0.9069 1.3446 0.054 Uiso 1 1 calc R U . . .
C40 C 0.8140(2) 0.75161(19) 1.28451(13) 0.0261(4) Uani 1 1 d . . . . .
H40 H 0.8442 0.7323 1.2239 0.031 Uiso 1 1 calc R U . . .
C41 C 0.9259(2) 0.6886(2) 1.32761(15) 0.0347(5) Uani 1 1 d . . . . .
H41A H 0.9011 0.7095 1.3865 0.052 Uiso 1 1 calc R U . . .
H41B H 1.0060 0.7117 1.2977 0.052 Uiso 1 1 calc R U . . .
H41C H 0.9431 0.6037 1.3265 0.052 Uiso 1 1 calc R U . . .
C42 C 0.2748(2) 0.7054(2) 1.27702(14) 0.0299(5) Uani 1 1 d . . . . .
H42A H 0.2341 0.6725 1.3320 0.045 Uiso 1 1 calc R U . . .
H42B H 0.2279 0.7011 1.2345 0.045 Uiso 1 1 calc R U . . .
H42C H 0.2694 0.7874 1.2815 0.045 Uiso 1 1 calc R U . . .
C43 C 0.41902(19) 0.63586(18) 1.25076(12) 0.0237(4) Uani 1 1 d . . . . .
H43 H 0.4547 0.6651 1.1917 0.028 Uiso 1 1 calc R U . . .
C44 C 0.4312(2) 0.5060(2) 1.24919(17) 0.0376(6) Uani 1 1 d . . . . .
H44A H 0.5229 0.4647 1.2236 0.056 Uiso 1 1 calc R U . . .
H44B H 0.3724 0.4972 1.2158 0.056 Uiso 1 1 calc R U . . .
H44C H 0.4061 0.4726 1.3072 0.056 Uiso 1 1 calc R U . . .
C45 C 0.6076(3) 1.0317(2) 0.60235(18) 0.0537(8) Uani 1 1 d . . . . .
H45A H 0.6525 1.0899 0.6055 0.080 Uiso 1 1 calc R U . . .
H45B H 0.5159 1.0552 0.6353 0.080 Uiso 1 1 calc R U . . .
H45C H 0.6082 1.0264 0.5431 0.080 Uiso 1 1 calc R U . . .
C46 C 0.67894(19) 0.91321(18) 0.63811(12) 0.0239(4) Uani 1 1 d . . . . .
H46 H 0.6674 0.9194 0.7000 0.029 Uiso 1 1 calc R U . . .
C47 C 0.6190(3) 0.8173(3) 0.6299(2) 0.0546(8) Uani 1 1 d . . . . .
H47A H 0.6256 0.8107 0.5699 0.082 Uiso 1 1 calc R U . . .
H47B H 0.5256 0.8369 0.6602 0.082 Uiso 1 1 calc R U . . .
H47C H 0.6671 0.7424 0.6542 0.082 Uiso 1 1 calc R U . . .
C48 C 1.2445(3) 0.8161(3) 0.6641(2) 0.0522(7) Uani 1 1 d . . . . .
H48A H 1.2919 0.8301 0.6057 0.078 Uiso 1 1 calc R U . . .
H48B H 1.3084 0.7783 0.6990 0.078 Uiso 1 1 calc R U . . .
H48C H 1.1888 0.8911 0.6866 0.078 Uiso 1 1 calc R U . . .
C49 C 1.15806(19) 0.73725(18) 0.66574(12) 0.0241(4) Uani 1 1 d . . . . .
H49 H 1.1088 0.7263 0.7256 0.029 Uiso 1 1 calc R U . . .
C50 C 1.2419(2) 0.6173(2) 0.63651(14) 0.0369(6) Uani 1 1 d . . . . .
H50A H 1.1844 0.5668 0.6404 0.055 Uiso 1 1 calc R U . . .
H50B H 1.3047 0.5821 0.6726 0.055 Uiso 1 1 calc R U . . .
H50C H 1.2908 0.6257 0.5777 0.055 Uiso 1 1 calc R U . . .
C51 C 0.9927(5) 0.5631(4) 0.5307(3) 0.0290(11) Uani 0.4482(16) 1 d . . P A -1
H51A H 1.0162 0.5571 0.5859 0.035 Uiso 0.4482(16) 1 calc R U P A -1
H51B H 0.9652 0.6471 0.5116 0.035 Uiso 0.4482(16) 1 calc R U P A -1
Cl1 Cl 0.8616(4) 0.5023(4) 0.5429(3) 0.0341(10) Uani 0.4482(16) 1 d . . P A -1
Cl2 Cl 1.1323(5) 0.4894(5) 0.4558(3) 0.0599(19) Uani 0.4482(16) 1 d . . P A -1
N1 N 0.65601(15) 0.71293(14) 1.18152(9) 0.0176(3) Uani 1 1 d . . . . .
N2 N 0.89647(16) 0.46059(14) 0.86448(10) 0.0190(3) Uani 1 1 d . . . . .
H2$ H 0.9179 0.4544 0.8094 0.023 Uiso 1 1 calc R U . . .
N3 N 0.70498(16) 1.09365(14) 0.90696(10) 0.0185(3) Uani 1 1 d . . . . .
H3$ H 0.7336 1.1231 0.8556 0.022 Uiso 1 1 calc R U . . .
N4 N 0.87410(15) 0.80818(14) 0.73894(9) 0.0175(3) Uani 1 1 d . . . . .
O1 O 0.78889(15) 0.52728(13) 1.17559(9) 0.0290(3) Uani 1 1 d . . . . .
O2 O 0.52191(13) 0.89777(12) 1.18704(8) 0.0239(3) Uani 1 1 d . . . . .
O3 O 0.91036(14) 0.61391(12) 0.72504(8) 0.0234(3) Uani 1 1 d . . . . .
O4 O 0.84354(14) 1.00133(12) 0.75455(8) 0.0236(3) Uani 1 1 d . . . . .

loop_
_atom_site_aniso_label
_atom_site_aniso_U_11
_atom_site_aniso_U_22
_atom_site_aniso_U_33
_atom_site_aniso_U_23
_atom_site_aniso_U_13
_atom_site_aniso_U_12
C1 0.0167(9) 0.0182(10) 0.0229(10) -0.0006(8) -0.0032(7) -0.0055(8)
C2 0.0227(10) 0.0197(11) 0.0273(10) -0.0043(8) -0.0039(8) -0.0045(8)
C3 0.0317(11) 0.0134(10) 0.0426(12) 0.0007(9) -0.0166(10) -0.0041(8)
C4 0.0327(11) 0.0211(11) 0.0304(11) 0.0061(8) -0.0119(9) -0.0072(9)
C5 0.0257(10) 0.0228(11) 0.0233(10) 0.0011(8) -0.0063(8) -0.0073(8)
C6 0.0149(9) 0.0171(10) 0.0232(9) -0.0018(8) -0.0040(7) -0.0048(7)
C7 0.0151(8) 0.0177(10) 0.0195(9) 0.0012(7) -0.0035(7) -0.0046(7)
C8 0.0145(8) 0.0184(10) 0.0184(9) -0.0021(7) -0.0021(7) -0.0062(7)
C9 0.0179(9) 0.0182(10) 0.0180(9) -0.0002(8) -0.0023(7) -0.0045(8)
C10 0.0160(9) 0.0195(10) 0.0173(9) -0.0036(8) -0.0027(7) -0.0054(8)
C11 0.0152(8) 0.0195(10) 0.0137(8) -0.0007(7) -0.0036(7) -0.0060(7)
C12 0.0134(8) 0.0184(10) 0.0148(9) -0.0022(7) -0.0025(7) -0.0049(7)
C13 0.0145(8) 0.0195(10) 0.0167(9) -0.0033(7) -0.0033(7) -0.0052(7)
C14 0.0161(8) 0.0181(10) 0.0189(9) -0.0035(7) -0.0038(7) -0.0046(7)
C15 0.0215(9) 0.0233(11) 0.0181(9) -0.0036(8) -0.0008(8) -0.0069(8)
C16 0.0247(10) 0.0283(12) 0.0216(10) -0.0118(8) 0.0016(8) -0.0074(9)
C17 0.0255(10) 0.0176(11) 0.0313(11) -0.0091(8) -0.0036(9) -0.0035(8)
C18 0.0253(10) 0.0186(10) 0.0215(9) -0.0018(8) -0.0059(8) -0.0075(8)
C19 0.0196(9) 0.0181(10) 0.0191(9) -0.0058(7) -0.0049(7) -0.0043(7)
C20 0.0151(8) 0.0170(10) 0.0173(9) -0.0033(7) -0.0037(7) -0.0054(7)
C21 0.0158(8) 0.0173(10) 0.0148(8) -0.0023(7) -0.0027(7) -0.0046(7)
C22 0.0198(9) 0.0161(10) 0.0174(9) -0.0023(7) -0.0030(7) -0.0038(8)
C23 0.0182(9) 0.0155(10) 0.0191(9) -0.0015(8) -0.0020(7) -0.0047(7)
C24 0.0163(8) 0.0171(10) 0.0150(9) -0.0018(7) -0.0014(7) -0.0050(7)
C25 0.0147(8) 0.0166(10) 0.0173(9) -0.0018(7) -0.0036(7) -0.0061(7)
C26 0.0154(9) 0.0170(10) 0.0184(9) -0.0033(7) -0.0011(7) -0.0043(7)
C27 0.0221(9) 0.0165(10) 0.0132(9) -0.0016(7) -0.0017(7) -0.0028(7)
C28 0.0206(9) 0.0159(10) 0.0194(9) -0.0025(7) -0.0024(8) -0.0013(8)
C29 0.0239(10) 0.0226(11) 0.0176(9) 0.0000(8) 0.0012(8) -0.0061(8)
C30 0.0314(11) 0.0263(11) 0.0137(9) -0.0013(8) -0.0010(8) -0.0038(9)
C31 0.0285(10) 0.0274(11) 0.0188(9) -0.0039(8) -0.0090(8) -0.0029(9)
C32 0.0240(10) 0.0186(10) 0.0197(9) -0.0020(8) -0.0046(8) -0.0033(8)
C33 0.0246(9) 0.0142(9) 0.0125(8) -0.0025(7) 0.0000(7) -0.0056(8)
C34 0.0246(10) 0.0132(10) 0.0187(9) -0.0017(7) -0.0023(8) -0.0054(8)
C35 0.0246(10) 0.0188(10) 0.0198(9) -0.0036(8) 0.0038(8) -0.0051(8)
C36 0.0329(11) 0.0193(10) 0.0136(9) -0.0018(7) 0.0001(8) -0.0055(9)
C37 0.0322(11) 0.0202(10) 0.0161(9) -0.0017(7) -0.0059(8) -0.0047(9)
C38 0.0250(10) 0.0171(10) 0.0170(9) -0.0032(7) -0.0008(8) -0.0041(8)
C39 0.0361(12) 0.0356(13) 0.0407(13) -0.0019(10) -0.0079(10) -0.0163(10)
C40 0.0263(10) 0.0316(12) 0.0233(10) -0.0048(8) -0.0063(8) -0.0103(9)
C41 0.0268(11) 0.0444(14) 0.0346(12) -0.0074(10) -0.0073(9) -0.0099(10)
C42 0.0258(11) 0.0321(12) 0.0286(11) 0.0015(9) -0.0071(9) -0.0043(9)
C43 0.0218(10) 0.0281(11) 0.0199(9) -0.0032(8) -0.0003(8) -0.0083(9)
C44 0.0369(12) 0.0294(13) 0.0506(14) -0.0146(11) -0.0156(11) -0.0049(10)
C45 0.0332(13) 0.0461(16) 0.0510(16) 0.0101(13) 0.0076(12) 0.0128(12)
C46 0.0225(10) 0.0283(12) 0.0178(9) -0.0036(8) -0.0033(8) -0.0027(8)
C47 0.0334(14) 0.063(2) 0.0679(19) -0.0310(15) 0.0127(13) -0.0227(13)
C48 0.0540(16) 0.0468(17) 0.0713(19) 0.0093(14) -0.0363(15) -0.0241(13)
C49 0.0213(9) 0.0249(11) 0.0222(10) 0.0006(8) -0.0021(8) -0.0041(8)
C50 0.0368(12) 0.0331(13) 0.0287(11) 0.0012(10) -0.0040(10) 0.0036(10)
C51 0.041(3) 0.026(3) 0.021(2) 0.0000(18) -0.003(2) -0.015(2)
Cl1 0.0320(15) 0.0341(16) 0.044(2) 0.0227(12) -0.0217(13) -0.0216(13)
Cl2 0.060(3) 0.066(3) 0.0308(19) 0.0002(16) 0.0036(16) 0.0027(18)
N1 0.0191(8) 0.0192(8) 0.0127(7) -0.0007(6) -0.0013(6) -0.0048(6)
N2 0.0241(8) 0.0155(8) 0.0157(7) -0.0026(6) -0.0002(6) -0.0061(7)
N3 0.0256(8) 0.0150(8) 0.0138(7) -0.0022(6) -0.0010(6) -0.0064(7)
N4 0.0212(8) 0.0172(8) 0.0121(7) -0.0014(6) -0.0009(6) -0.0048(6)
O1 0.0366(8) 0.0217(8) 0.0197(7) 0.0020(6) -0.0040(6) 0.0014(6)
O2 0.0243(7) 0.0233(7) 0.0182(6) -0.0009(6) 0.0006(6) -0.0031(6)
O3 0.0347(8) 0.0164(7) 0.0172(6) -0.0049(5) -0.0006(6) -0.0070(6)
O4 0.0344(8) 0.0164(7) 0.0166(6) -0.0010(5) 0.0009(6) -0.0082(6)

loop_
_atom_type_symbol
_atom_type_description
_atom_type_scat_dispersion_real
_atom_type_scat_dispersion_imag
_atom_type_scat_source
C C 0.0181 0.0091 'International Tables Vol C Tables 4.2.6.8 and 6.1.1.4'
H H 0.0000 0.0000 'International Tables Vol C Tables 4.2.6.8 and 6.1.1.4'
N N 0.0311 0.0180 'International Tables Vol C Tables 4.2.6.8 and 6.1.1.4'
O O 0.0492 0.0322 'International Tables Vol C Tables 4.2.6.8 and 6.1.1.4'
Cl Cl 0.3639 0.7018 'International Tables Vol C Tables 4.2.6.8 and 6.1.1.4'

loop_
_geom_angle_atom_site_label_1
_geom_angle_atom_site_label_2
_geom_angle_atom_site_label_3
_geom_angle
N2 C1 C2 127.61(18)
N2 C1 C6 109.61(17)
C2 C1 C6 122.76(18)
C3 C2 C1 117.76(19)
C3 C2 H2 121.1
C1 C2 H2 121.1
C2 C3 C4 120.97(19)
C2 C3 H3 119.5
C4 C3 H3 119.5
C5 C4 C3 121.11(19)
C5 C4 H4 119.4
C3 C4 H4 119.4
C4 C5 C6 119.41(19)
C4 C5 H5 120.3
C6 C5 H5 120.3
C5 C6 C1 117.98(18)
C5 C6 C7 136.16(18)
C1 C6 C7 105.83(16)
C8 C7 C26 117.62(17)
C8 C7 C6 136.67(17)
C26 C7 C6 105.64(16)
C7 C8 C12 120.56(16)
C7 C8 C9 121.14(17)
C12 C8 C9 118.23(17)
O1 C9 N1 119.38(16)
O1 C9 C8 124.22(18)
N1 C9 C8 116.40(16)
O2 C10 N1 120.03(16)
O2 C10 C11 123.43(17)
N1 C10 C11 116.53(16)
C13 C11 C12 120.58(16)
C13 C11 C10 121.73(17)
C12 C11 C10 117.57(16)
C8 C12 C11 121.40(16)
C8 C12 C25 119.43(17)
C11 C12 C25 119.17(16)
C11 C13 C20 117.89(17)
C11 C13 C14 136.72(17)
C20 C13 C14 105.34(16)
C15 C14 C19 117.72(18)
C15 C14 C13 135.93(18)
C19 C14 C13 106.33(15)
C16 C15 C14 119.62(19)
C16 C15 H15 120.2
C14 C15 H15 120.2
C15 C16 C17 121.57(18)
C15 C16 H16 119.2
C17 C16 H16 119.2
C18 C17 C16 120.57(19)
C18 C17 H17 119.7
C16 C17 H17 119.7
C17 C18 C19 117.54(18)
C17 C18 H18 121.2
C19 C18 H18 121.2
N3 C19 C18 127.80(18)
N3 C19 C14 109.21(16)
C18 C19 C14 122.97(17)
N3 C20 C21 127.35(16)
N3 C20 C13 109.41(16)
C21 C20 C13 123.16(17)
C20 C21 C25 117.98(16)
C20 C21 C22 120.84(17)
C25 C21 C22 121.17(17)
O4 C22 N4 120.28(16)
O4 C22 C21 123.24(17)
N4 C22 C21 116.47(16)
O3 C23 N4 120.21(16)
O3 C23 C24 123.10(17)
N4 C23 C24 116.68(16)
C26 C24 C25 118.67(16)
C26 C24 C23 120.18(17)
C25 C24 C23 121.13(17)
C24 C25 C21 119.31(16)
C24 C25 C12 120.07(17)
C21 C25 C12 120.62(17)
N2 C26 C24 127.60(17)
N2 C26 C7 109.41(16)
C24 C26 C7 122.97(17)
C32 C27 C28 123.19(17)
C32 C27 N1 117.94(16)
C28 C27 N1 118.86(17)
C27 C28 C29 117.34(18)
C27 C28 C43 122.07(17)
C29 C28 C43 120.59(18)
C30 C29 C28 120.96(18)
C30 C29 H29 119.5
C28 C29 H29 119.5
C29 C30 C31 120.14(18)
C29 C30 H30 119.9
C31 C30 H30 119.9
C30 C31 C32 121.1(2)
C30 C31 H31 119.5
C32 C31 H31 119.5
C27 C32 C31 117.28(18)
C27 C32 C40 121.78(17)
C31 C32 C40 120.94(19)
C38 C33 C34 122.78(16)
C38 C33 N4 118.90(16)
C34 C33 N4 118.32(17)
C35 C34 C33 117.35(18)
C35 C34 C49 119.94(17)
C33 C34 C49 122.70(16)
C36 C35 C34 121.28(18)
C36 C35 H35 119.4
C34 C35 H35 119.4
C35 C36 C37 119.99(17)
C35 C36 H36 120.0
C37 C36 H36 120.0
C36 C37 C38 121.08(19)
C36 C37 H37 119.5
C38 C37 H37 119.5
C33 C38 C37 117.51(18)
C33 C38 C46 122.04(16)
C37 C38 C46 120.45(18)
C40 C39 H39A 109.5
C40 C39 H39B 109.5
H39A C39 H39B 109.5
C40 C39 H39C 109.5
H39A C39 H39C 109.5
H39B C39 H39C 109.5
C41 C40 C32 111.97(18)
C41 C40 C39 110.50(19)
C32 C40 C39 111.25(17)
C41 C40 H40 107.6
C32 C40 H40 107.6
C39 C40 H40 107.6
C40 C41 H41A 109.5
C40 C41 H41B 109.5
H41A C41 H41B 109.5
C40 C41 H41C 109.5
H41A C41 H41C 109.5
H41B C41 H41C 109.5
C43 C42 H42A 109.5
C43 C42 H42B 109.5
H42A C42 H42B 109.5
C43 C42 H42C 109.5
H42A C42 H42C 109.5
H42B C42 H42C 109.5
C28 C43 C42 111.62(17)
C28 C43 C44 111.74(18)
C42 C43 C44 110.70(18)
C28 C43 H43 107.5
C42 C43 H43 107.5
C44 C43 H43 107.5
C43 C44 H44A 109.5
C43 C44 H44B 109.5
H44A C44 H44B 109.5
C43 C44 H44C 109.5
H44A C44 H44C 109.5
H44B C44 H44C 109.5
C46 C45 H45A 109.5
C46 C45 H45B 109.5
H45A C45 H45B 109.5
C46 C45 H45C 109.5
H45A C45 H45C 109.5
H45B C45 H45C 109.5
C45 C46 C47 111.9(2)
C45 C46 C38 112.59(18)
C47 C46 C38 110.37(18)
C45 C46 H46 107.2
C47 C46 H46 107.2
C38 C46 H46 107.2
C46 C47 H47A 109.5
C46 C47 H47B 109.5
H47A C47 H47B 109.5
C46 C47 H47C 109.5
H47A C47 H47C 109.5
H47B C47 H47C 109.5
C49 C48 H48A 109.5
C49 C48 H48B 109.5
H48A C48 H48B 109.5
C49 C48 H48C 109.5
H48A C48 H48C 109.5
H48B C48 H48C 109.5
C48 C49 C50 110.9(2)
C48 C49 C34 110.93(18)
C50 C49 C34 111.12(18)
C48 C49 H49 107.9
C50 C49 H49 107.9
C34 C49 H49 107.9
C49 C50 H50A 109.5
C49 C50 H50B 109.5
H50A C50 H50B 109.5
C49 C50 H50C 109.5
H50A C50 H50C 109.5
H50B C50 H50C 109.5
Cl1 C51 Cl2 110.6(4)
Cl1 C51 H51A 109.5
Cl2 C51 H51A 109.5
Cl1 C51 H51B 109.5
Cl2 C51 H51B 109.5
H51A C51 H51B 108.1
C10 N1 C9 125.04(15)
C10 N1 C27 117.87(15)
C9 N1 C27 117.08(15)
C26 N2 C1 109.47(16)
C26 N2 H2$ 125.3
C1 N2 H2$ 125.3
C20 N3 C19 109.71(15)
C20 N3 H3$ 125.1
C19 N3 H3$ 125.1
C23 N4 C22 124.30(15)
C23 N4 C33 117.92(15)
C22 N4 C33 117.75(15)

loop_
_geom_bond_atom_site_label_1
_geom_bond_atom_site_label_2
_geom_bond_distance
C1 N2 1.386(2)
C1 C2 1.390(3)
C1 C6 1.414(3)
C2 C3 1.378(3)
C2 H2 0.9500
C3 C4 1.401(3)
C3 H3 0.9500
C4 C5 1.385(3)
C4 H4 0.9500
C5 C6 1.403(3)
C5 H5 0.9500
C6 C7 1.466(3)
C7 C8 1.398(3)
C7 C26 1.438(3)
C8 C12 1.424(3)
C8 C9 1.475(2)
C9 O1 1.211(2)
C9 N1 1.403(2)
C10 O2 1.212(2)
C10 N1 1.389(3)
C10 C11 1.488(2)
C11 C13 1.389(3)
C11 C12 1.428(3)
C12 C25 1.433(3)
C13 C20 1.439(3)
C13 C14 1.468(3)
C14 C15 1.402(3)
C14 C19 1.411(3)
C15 C16 1.370(3)
C15 H15 0.9500
C16 C17 1.401(3)
C16 H16 0.9500
C17 C18 1.381(3)
C17 H17 0.9500
C18 C19 1.390(3)
C18 H18 0.9500
C19 N3 1.389(2)
C20 N3 1.358(3)
C20 C21 1.388(3)
C21 C25 1.407(3)
C21 C22 1.460(2)
C22 O4 1.223(2)
C22 N4 1.406(2)
C23 O3 1.225(2)
C23 N4 1.400(3)
C23 C24 1.462(2)
C24 C26 1.385(3)
C24 C25 1.406(3)
C26 N2 1.357(2)
C27 C32 1.391(3)
C27 C28 1.393(3)
C27 N1 1.459(2)
C28 C29 1.396(3)
C28 C43 1.513(3)
C29 C30 1.382(3)
C29 H29 0.9500
C30 C31 1.382(3)
C30 H30 0.9500
C31 C32 1.395(3)
C31 H31 0.9500
C32 C40 1.515(3)
C33 C38 1.395(3)
C33 C34 1.400(3)
C33 N4 1.457(2)
C34 C35 1.396(3)
C34 C49 1.521(3)
C35 C36 1.384(3)
C35 H35 0.9500
C36 C37 1.384(3)
C36 H36 0.9500
C37 C38 1.399(3)
C37 H37 0.9500
C38 C46 1.522(3)
C39 C40 1.531(3)
C39 H39A 0.9800
C39 H39B 0.9800
C39 H39C 0.9800
C40 C41 1.514(3)
C40 H40 1.0000
C41 H41A 0.9800
C41 H41B 0.9800
C41 H41C 0.9800
C42 C43 1.518(3)
C42 H42A 0.9800
C42 H42B 0.9800
C42 H42C 0.9800
C43 C44 1.526(3)
C43 H43 1.0000
C44 H44A 0.9800
C44 H44B 0.9800
C44 H44C 0.9800
C45 C46 1.515(3)
C45 H45A 0.9800
C45 H45B 0.9800
C45 H45C 0.9800
C46 C47 1.521(3)
C46 H46 1.0000
C47 H47A 0.9800
C47 H47B 0.9800
C47 H47C 0.9800
C48 C49 1.516(3)
C48 H48A 0.9800
C48 H48B 0.9800
C48 H48C 0.9800
C49 C50 1.519(3)
C49 H49 1.0000
C50 H50A 0.9800
C50 H50B 0.9800
C50 H50C 0.9800
C51 Cl1 1.746(6)
C51 Cl2 1.767(6)
C51 H51A 0.9900
C51 H51B 0.9900
N2 H2$ 0.8800
N3 H3$ 0.8800

loop_
_geom_torsion_atom_site_label_1
_geom_torsion_atom_site_label_2
_geom_torsion_atom_site_label_3
_geom_torsion_atom_site_label_4
_geom_torsion
N2 C1 C2 C3 -179.20(19)
C6 C1 C2 C3 -0.8(3)
C1 C2 C3 C4 1.0(3)
C2 C3 C4 C5 -0.5(3)
C3 C4 C5 C6 -0.2(3)
C4 C5 C6 C1 0.5(3)
C4 C5 C6 C7 178.2(2)
N2 C1 C6 C5 178.71(17)
C2 C1 C6 C5 0.0(3)
N2 C1 C6 C7 0.4(2)
C2 C1 C6 C7 -178.32(18)
C5 C6 C7 C8 -2.4(4)
C1 C6 C7 C8 175.5(2)
C5 C6 C7 C26 -179.2(2)
C1 C6 C7 C26 -1.35(19)
C26 C7 C8 C12 -0.2(3)
C6 C7 C8 C12 -176.77(19)
C26 C7 C8 C9 -177.23(17)
C6 C7 C8 C9 6.2(3)
C7 C8 C9 O1 16.7(3)
C12 C8 C9 O1 -160.44(19)
C7 C8 C9 N1 -163.31(17)
C12 C8 C9 N1 19.6(2)
O2 C10 C11 C13 16.4(3)
N1 C10 C11 C13 -163.38(17)
O2 C10 C11 C12 -159.70(18)
N1 C10 C11 C12 20.6(2)
C7 C8 C12 C11 173.18(16)
C9 C8 C12 C11 -9.7(3)
C7 C8 C12 C25 -6.9(3)
C9 C8 C12 C25 170.22(16)
C13 C11 C12 C8 173.40(17)
C10 C11 C12 C8 -10.5(3)
C13 C11 C12 C25 -6.5(3)
C10 C11 C12 C25 169.58(16)
C12 C11 C13 C20 0.0(3)
C10 C11 C13 C20 -175.94(17)
C12 C11 C13 C14 -177.09(19)
C10 C11 C13 C14 7.0(3)
C11 C13 C14 C15 -0.7(4)
C20 C13 C14 C15 -178.0(2)
C11 C13 C14 C19 177.4(2)
C20 C13 C14 C19 0.1(2)
C19 C14 C15 C16 0.5(3)
C13 C14 C15 C16 178.4(2)
C14 C15 C16 C17 0.2(3)
C15 C16 C17 C18 -0.7(3)
C16 C17 C18 C19 0.5(3)
C17 C18 C19 N3 -178.28(19)
C17 C18 C19 C14 0.2(3)
C15 C14 C19 N3 178.06(17)
C13 C14 C19 N3 -0.4(2)
C15 C14 C19 C18 -0.7(3)
C13 C14 C19 C18 -179.15(18)
C11 C13 C20 N3 -177.62(16)
C14 C13 C20 N3 0.3(2)
C11 C13 C20 C21 5.2(3)
C14 C13 C20 C21 -176.82(17)
N3 C20 C21 C25 179.86(18)
C13 C20 C21 C25 -3.5(3)
N3 C20 C21 C22 0.8(3)
C13 C20 C21 C22 177.39(17)
C20 C21 C22 O4 8.1(3)
C25 C21 C22 O4 -170.98(18)
C20 C21 C22 N4 -171.31(17)
C25 C21 C22 N4 9.6(3)
O3 C23 C24 C26 5.3(3)
N4 C23 C24 C26 -173.75(17)
O3 C23 C24 C25 -172.77(18)
N4 C23 C24 C25 8.2(3)
C26 C24 C25 C21 177.21(17)
C23 C24 C25 C21 -4.7(3)
C26 C24 C25 C12 -3.0(3)
C23 C24 C25 C12 175.09(17)
C20 C21 C25 C24 176.46(17)
C22 C21 C25 C24 -4.5(3)
C20 C21 C25 C12 -3.3(3)
C22 C21 C25 C12 175.75(17)
C8 C12 C25 C24 8.6(3)
C11 C12 C25 C24 -171.48(17)
C8 C12 C25 C21 -171.64(17)
C11 C12 C25 C21 8.3(3)
C25 C24 C26 N2 177.61(18)
C23 C24 C26 N2 -0.5(3)
C25 C24 C26 C7 -4.4(3)
C23 C24 C26 C7 177.47(17)
C8 C7 C26 N2 -175.64(16)
C6 C7 C26 N2 1.9(2)
C8 C7 C26 C24 6.1(3)
C6 C7 C26 C24 -176.40(17)
C32 C27 C28 C29 0.1(3)
N1 C27 C28 C29 179.22(17)
C32 C27 C28 C43 180.00(18)
N1 C27 C28 C43 -0.9(3)
C27 C28 C29 C30 0.1(3)
C43 C28 C29 C30 -179.80(19)
C28 C29 C30 C31 0.1(3)
C29 C30 C31 C32 -0.4(3)
C28 C27 C32 C31 -0.5(3)
N1 C27 C32 C31 -179.59(18)
C28 C27 C32 C40 179.57(18)
N1 C27 C32 C40 0.4(3)
C30 C31 C32 C27 0.6(3)
C30 C31 C32 C40 -179.40(19)
C38 C33 C34 C35 0.0(3)
N4 C33 C34 C35 -179.80(17)
C38 C33 C34 C49 -179.73(19)
N4 C33 C34 C49 0.5(3)
C33 C34 C35 C36 0.2(3)
C49 C34 C35 C36 180.00(19)
C34 C35 C36 C37 -0.5(3)
C35 C36 C37 C38 0.6(3)
C34 C33 C38 C37 0.0(3)
N4 C33 C38 C37 179.82(17)
C34 C33 C38 C46 179.02(18)
N4 C33 C38 C46 -1.2(3)
C36 C37 C38 C33 -0.3(3)
C36 C37 C38 C46 -179.33(18)
C27 C32 C40 C41 -138.9(2)
C31 C32 C40 C41 41.1(3)
C27 C32 C40 C39 96.9(2)
C31 C32 C40 C39 -83.1(2)
C27 C28 C43 C42 -125.2(2)
C29 C28 C43 C42 54.8(3)
C27 C28 C43 C44 110.3(2)
C29 C28 C43 C44 -69.8(2)
C33 C38 C46 C45 137.6(2)
C37 C38 C46 C45 -43.4(3)
C33 C38 C46 C47 -96.5(3)
C37 C38 C46 C47 82.5(3)
C35 C34 C49 C48 65.4(3)
C33 C34 C49 C48 -114.9(2)
C35 C34 C49 C50 -58.5(2)
C33 C34 C49 C50 121.2(2)
O2 C10 N1 C9 169.54(18)
C11 C10 N1 C9 -10.7(3)
O2 C10 N1 C27 -11.8(3)
C11 C10 N1 C27 167.98(16)
O1 C9 N1 C10 170.73(18)
C8 C9 N1 C10 -9.3(3)
O1 C9 N1 C27 -8.0(3)
C8 C9 N1 C27 171.99(16)
C32 C27 N1 C10 -88.8(2)
C28 C27 N1 C10 92.0(2)
C32 C27 N1 C9 90.0(2)
C28 C27 N1 C9 -89.2(2)
C24 C26 N2 C1 176.47(18)
C7 C26 N2 C1 -1.7(2)
C2 C1 N2 C26 179.45(19)
C6 C1 N2 C26 0.8(2)
C21 C20 N3 C19 176.39(18)
C13 C20 N3 C19 -0.6(2)
C18 C19 N3 C20 179.29(19)
C14 C19 N3 C20 0.7(2)
O3 C23 N4 C22 178.33(17)
C24 C23 N4 C22 -2.6(3)
O3 C23 N4 C33 -4.0(3)
C24 C23 N4 C33 175.08(16)
O4 C22 N4 C23 174.63(18)
C21 C22 N4 C23 -6.0(3)
O4 C22 N4 C33 -3.0(3)
C21 C22 N4 C33 176.34(17)
C38 C33 N4 C23 105.0(2)
C34 C33 N4 C23 -75.2(2)
C38 C33 N4 C22 -77.2(2)
C34 C33 N4 C22 102.7(2)
